data_4087567
loop_
_publ_author_name
'L\'opez-de-Luzuriaga, Jos\'e M.'
'Monge, Miguel'
'Olmos, M. Elena'
'Pascual, David'

_publ_section_title
;
 Study of the Nature of Closed-Shell HgII&#x00B7;&#x00B7;&#x00B7;MI (M =
 Cu, Ag, Au) Interactions
;
_journal_issue 12
_journal_name_full Organometallics
_journal_page_first 3029
_journal_paper_doi 10.1021/acs.organomet.5b00334
_journal_volume 34
_journal_year 2015
_chemical_compound_source 'synthesis as described'
_chemical_formula_moiety 'C79 H64 Br2 Cu2 Hg2 P4'
_chemical_formula_sum 'C79 H64 Br2 Cu2 Hg2 P4'
_chemical_formula_weight 1825.26
_chemical_name_common dpg23/dp283
_space_group_IT_number 14
_space_group_name_Hall '-P 2ybc'
_space_group_name_H-M_alt 'P 1 21/c 1'
_symmetry_cell_setting monoclinic
_symmetry_Int_Tables_number 14
_symmetry_space_group_name_Hall '-P 2ybc'
_symmetry_space_group_name_H-M 'P 1 21/c 1'
_atom_sites_solution_hydrogens geom
_atom_sites_solution_primary Patterson
_atom_sites_solution_secondary difmap
_audit_conform_dict_location ftp://ftp.iucr.org/pub/cif_core.dic
_audit_conform_dict_name cif_core.dic
_audit_conform_dict_version 2.4
_audit_creation_date 2015-03-17T16:15:12-00:00
_audit_creation_method 'WinGX routine CIF_UPDATE'
_cell_angle_alpha 90
_cell_angle_beta 94.8310(10)
_cell_angle_gamma 90
_cell_formula_units_Z 4
_cell_length_a 21.3744(3)
_cell_length_b 12.69870(10)
_cell_length_c 24.9692(4)
_cell_measurement_reflns_used 16117
_cell_measurement_temperature 173(2)
_cell_measurement_theta_max 0
_cell_measurement_theta_min 0
_cell_measurement_wavelength 0.71073
_cell_volume 6753.24(15)
_computing_cell_refinement 'HKL Scalepack (Otwinowski & Minor 1997)'
_computing_data_collection 'Collect (Bruker AXS BV, 1997-2004)'
_computing_data_reduction 'HKL Denzo and Scalepack (Otwinowski & Minor 1997)'
_computing_molecular_graphics 'Ortep-3 for Windows (Farrugia, 1997)'
_computing_publication_material 'WinGX publication routines (Farrugia, 1999)'
_computing_structure_refinement 'SHELXL-97 (Sheldrick, 2008)'
_diffrn_ambient_temperature 173(2)
_diffrn_detector 'CCD plate'
_diffrn_detector_area_resol_mean 9
_diffrn_measured_fraction_theta_full 0.997
_diffrn_measured_fraction_theta_max 0.997
_diffrn_measurement_device '95mm CCD camera on \k-goniostat'
_diffrn_measurement_device_type KappaCCD
_diffrn_measurement_method 'CCD rotation images, thick slices'
_diffrn_orient_matrix_type 'by Bruker AXS Collect from scalepack cell'
_diffrn_orient_matrix_UB_11 -0.465385E-1
_diffrn_orient_matrix_UB_12 -0.21092E-2
_diffrn_orient_matrix_UB_13 -0.85477E-2
_diffrn_orient_matrix_UB_21 0.29058E-2
_diffrn_orient_matrix_UB_22 0.607919E-1
_diffrn_orient_matrix_UB_23 -0.251269E-1
_diffrn_orient_matrix_UB_31 0.54949E-2
_diffrn_orient_matrix_UB_32 -0.500118E-1
_diffrn_orient_matrix_UB_33 -0.301825E-1
_diffrn_radiation_monochromator graphite
_diffrn_radiation_probe x-ray
_diffrn_radiation_type MoK\a
_diffrn_radiation_wavelength 0.71073
_diffrn_reflns_av_R_equivalents 0.0582
_diffrn_reflns_av_unetI/netI 0.0282
_diffrn_reflns_limit_h_max 27
_diffrn_reflns_limit_h_min -27
_diffrn_reflns_limit_k_max 16
_diffrn_reflns_limit_k_min -16
_diffrn_reflns_limit_l_max 32
_diffrn_reflns_limit_l_min -32
_diffrn_reflns_number 108948
_diffrn_reflns_theta_full 27.49
_diffrn_reflns_theta_max 27.49
_diffrn_reflns_theta_min 2.29
_diffrn_source 'Enraf Nonius FR590'
_exptl_absorpt_coefficient_mu 6.477
_exptl_absorpt_correction_T_max 0.3585
_exptl_absorpt_correction_T_min 0.2875
_exptl_absorpt_correction_type multi-scan
_exptl_absorpt_process_details 'multi-scan based on symmetry-related measurements'
_exptl_crystal_colour colourless
_exptl_crystal_density_diffrn 1.795
_exptl_crystal_density_method 'not measured'
_exptl_crystal_description prism
_exptl_crystal_F_000 3544
_exptl_crystal_size_max 0.25
_exptl_crystal_size_mid 0.2
_exptl_crystal_size_min 0.2
_refine_diff_density_max 0.577
_refine_diff_density_min -1.079
_refine_diff_density_rms 0.11
_refine_ls_extinction_method none
_refine_ls_goodness_of_fit_ref 1.025
_refine_ls_hydrogen_treatment riding
_refine_ls_matrix_type full
_refine_ls_number_parameters 857
_refine_ls_number_reflns 15481
_refine_ls_number_restraints 150
_refine_ls_restrained_S_all 1.021
_refine_ls_R_factor_all 0.0413
_refine_ls_R_factor_gt 0.0275
_refine_ls_shift/su_max 0.034
_refine_ls_shift/su_mean 0
_refine_ls_structure_factor_coef Fsqd
_refine_ls_weighting_details 'calc w=1/[\s^2^(Fo^2^)+(0.0211P)^2^+15.0166P] where P=(Fo^2^+2Fc^2^)/3'
_refine_ls_weighting_scheme calc
_refine_ls_wR_factor_gt 0.0542
_refine_ls_wR_factor_ref 0.0594
_reflns_number_gt 12842
_reflns_number_total 15481
_reflns_threshold_expression >2\s(I)
_cod_data_source_file om5b00334_si_005.cif
_cod_data_source_block dpg23
_cod_depositor_comments
;
The following automatic conversions were performed:

data item '_symmetry_cell_setting' value 'Monoclinic' was changed to
'monoclinic' in accordance with the
/home/saulius/struct/COD-crude-data/automatic-downloads/DataCite-retrospective/ACS/depositions/lib/dictionaries/cif_core.dic
dictionary named 'cif_core.dic' version 2.4.2 last updated on
2011-04-26.

Automatic conversion script
Id: cif_fix_values 6909 2019-04-08 15:41:33Z antanas 
;
_cod_original_sg_symbol_H-M P21/c
_cod_database_code 4087567

loop_
_symmetry_equiv_pos_as_xyz
'x, y, z'
'-x, y+1/2, -z+1/2'
'-x, -y, -z'
'x, -y-1/2, z-1/2'

loop_
_atom_site_label
_atom_site_type_symbol
_atom_site_fract_x
_atom_site_fract_y
_atom_site_fract_z
_atom_site_U_iso_or_equiv
_atom_site_adp_type
_atom_site_occupancy
_atom_site_symmetry_multiplicity
_atom_site_calc_flag
_atom_site_refinement_flags
_atom_site_disorder_assembly
_atom_site_disorder_group
Hg1 Hg 0.265808(6) 0.113452(9) 0.848075(5) 0.02151(4) Uani 1 1 d . A .
Hg2 Hg 0.276948(6) 0.130482(10) 0.701254(5) 0.02185(4) Uani 1 1 d . . .
Cu1 Cu 0.39739(2) 0.07166(3) 0.868562(17) 0.02409(9) Uani 1 1 d . A .
Cu2 Cu 0.14692(2) 0.17430(3) 0.673464(17) 0.02309(9) Uani 1 1 d . . .
Br1 Br 0.42697(2) 0.07636(3) 0.779014(16) 0.03911(10) Uani 1 1 d . . .
Br2 Br 0.118650(19) 0.15507(3) 0.763551(14) 0.03011(8) Uani 1 1 d . . .
P1 P 0.36811(5) -0.08556(7) 0.89923(4) 0.0241(2) Uani 1 1 d . . .
P2 P 0.39943(4) 0.23663(7) 0.90244(3) 0.02182(18) Uani 1 1 d . . .
P3 P 0.15190(4) 0.01317(7) 0.63485(4) 0.02225(19) Uani 1 1 d . . .
P4 P 0.17719(4) 0.33490(7) 0.64768(3) 0.02158(18) Uani 1 1 d . . .
C1 C 0.24584(17) -0.0478(2) 0.85188(14) 0.0230(7) Uani 1 1 d . . .
C2 C 0.28885(18) -0.1230(3) 0.87406(14) 0.0246(7) Uani 1 1 d . A .
C3 C 0.27129(19) -0.2293(3) 0.87658(16) 0.0316(9) Uani 1 1 d . . .
H3 H 0.2997 -0.2785 0.8918 0.038 Uiso 1 1 calc R A .
C4 C 0.2122(2) -0.2614(3) 0.85673(18) 0.0387(10) Uani 1 1 d . A .
H4 H 0.2007 -0.3318 0.8589 0.046 Uiso 1 1 calc R . .
C5 C 0.1701(2) -0.1887(3) 0.83352(18) 0.0390(10) Uani 1 1 d . . .
H5 H 0.1308 -0.2106 0.8189 0.047 Uiso 1 1 calc R A .
C6 C 0.18650(19) -0.0829(3) 0.83196(17) 0.0338(9) Uani 1 1 d . A .
H6 H 0.1573 -0.0344 0.8173 0.041 Uiso 1 1 calc R . .
C11 C 0.28407(18) 0.2759(2) 0.84620(13) 0.0228(7) Uani 1 1 d . . .
C12 C 0.34169(17) 0.3197(3) 0.86573(13) 0.0220(7) Uani 1 1 d . A .
C13 C 0.35326(19) 0.4274(3) 0.85952(14) 0.0274(8) Uani 1 1 d . . .
H13 H 0.3918 0.4556 0.8725 0.033 Uiso 1 1 calc R A .
C14 C 0.3079(2) 0.4921(3) 0.83430(14) 0.0310(9) Uani 1 1 d . A .
H14 H 0.3162 0.5632 0.8295 0.037 Uiso 1 1 calc R . .
C15 C 0.2498(2) 0.4505(3) 0.81615(15) 0.0313(9) Uani 1 1 d . . .
H15 H 0.2187 0.4941 0.8001 0.038 Uiso 1 1 calc R A .
C16 C 0.23804(19) 0.3432(3) 0.82199(14) 0.0283(8) Uani 1 1 d . A .
H16 H 0.1991 0.316 0.8096 0.034 Uiso 1 1 calc R . .
C21 C 0.41614(18) -0.1972(3) 0.88071(14) 0.0253(8) Uani 1 1 d . A .
C22 C 0.43754(19) -0.1970(3) 0.82998(15) 0.0317(9) Uani 1 1 d . . .
H22 H 0.4293 -0.1394 0.8075 0.038 Uiso 1 1 calc R A .
C23 C 0.4714(2) -0.2823(3) 0.81221(18) 0.0428(11) Uani 1 1 d . A .
H23 H 0.4848 -0.2823 0.7777 0.051 Uiso 1 1 calc R . .
C24 C 0.4848(2) -0.3668(3) 0.84610(19) 0.0408(10) Uani 1 1 d . . .
H24 H 0.5073 -0.4239 0.8345 0.049 Uiso 1 1 calc R A .
C25 C 0.4648(2) -0.3664(3) 0.89731(18) 0.0370(10) Uani 1 1 d . A .
H25 H 0.4746 -0.4226 0.9203 0.044 Uiso 1 1 calc R . .
C26 C 0.43017(19) -0.2823(3) 0.91447(16) 0.0309(9) Uani 1 1 d . . .
H26 H 0.4163 -0.2831 0.9488 0.037 Uiso 1 1 calc R A .
C31A C 0.3760(6) -0.0947(12) 0.9716(4) 0.022(2) Uani 0.6 1 d PDU A 1
C32A C 0.3254(4) -0.1116(9) 1.0017(4) 0.034(2) Uani 0.6 1 d PDU A 1
H32A H 0.2853 -0.118 0.9846 0.041 Uiso 0.6 1 calc PR A 1
C33A C 0.3344(4) -0.1191(8) 1.0576(3) 0.048(2) Uani 0.6 1 d PDU A 1
H33A H 0.3003 -0.1318 1.0774 0.057 Uiso 0.6 1 calc PR A 1
C34A C 0.3937(5) -0.1077(9) 1.0836(3) 0.052(3) Uani 0.6 1 d PDU A 1
H34A H 0.3994 -0.1125 1.1208 0.062 Uiso 0.6 1 calc PR A 1
C35A C 0.4450(4) -0.0892(8) 1.0542(4) 0.043(2) Uani 0.6 1 d PDU A 1
H35A H 0.4849 -0.0798 1.0715 0.051 Uiso 0.6 1 calc PR A 1
C36A C 0.4358(4) -0.0848(10) 0.9977(4) 0.029(2) Uani 0.6 1 d PDU A 1
H36A H 0.4701 -0.0751 0.9777 0.035 Uiso 0.6 1 calc PR A 1
C31B C 0.3578(9) -0.106(2) 0.9720(6) 0.037(5) Uani 0.4 1 d PDU A 2
C32B C 0.3006(8) -0.1274(13) 0.9921(5) 0.046(4) Uani 0.4 1 d PDU A 2
H32B H 0.2644 -0.131 0.9687 0.055 Uiso 0.4 1 calc PR A 2
C33B C 0.2970(8) -0.1433(12) 1.0475(5) 0.073(5) Uani 0.4 1 d PDU A 2
H33B H 0.2585 -0.1564 1.0611 0.087 Uiso 0.4 1 calc PR A 2
C34B C 0.3516(9) -0.1392(14) 1.0814(5) 0.075(6) Uani 0.4 1 d PDU A 2
H34B H 0.3496 -0.1517 1.1179 0.09 Uiso 0.4 1 calc PR A 2
C35B C 0.4092(8) -0.1171(14) 1.0622(6) 0.072(7) Uani 0.4 1 d PDU A 2
H35B H 0.4454 -0.1148 1.0855 0.087 Uiso 0.4 1 calc PR A 2
C36B C 0.4119(7) -0.0980(14) 1.0070(6) 0.044(4) Uani 0.4 1 d PDU A 2
H36B H 0.4499 -0.0798 0.9939 0.053 Uiso 0.4 1 calc PR A 2
C41 C 0.38419(17) 0.2550(3) 0.97263(13) 0.0232(7) Uani 1 1 d . A .
C42 C 0.4064(2) 0.1801(3) 1.00958(15) 0.0331(9) Uani 1 1 d . . .
H42 H 0.425 0.1191 0.9977 0.04 Uiso 1 1 calc R A .
C43 C 0.4013(2) 0.1946(3) 1.06401(16) 0.0396(10) Uani 1 1 d . A .
H43 H 0.4176 0.1446 1.0886 0.047 Uiso 1 1 calc R . .
C44 C 0.3721(2) 0.2833(3) 1.08144(15) 0.0358(9) Uani 1 1 d . . .
H44 H 0.3691 0.2939 1.118 0.043 Uiso 1 1 calc R A .
C45 C 0.3475(2) 0.3561(3) 1.04482(16) 0.0393(10) Uani 1 1 d . A .
H45 H 0.3266 0.4148 1.0566 0.047 Uiso 1 1 calc R . .
C46 C 0.3536(2) 0.3427(3) 0.99068(15) 0.0332(9) Uani 1 1 d . . .
H46 H 0.3372 0.3927 0.9662 0.04 Uiso 1 1 calc R A .
C51 C 0.47410(18) 0.3051(3) 0.89762(14) 0.0257(8) Uani 1 1 d . A .
C52 C 0.4984(2) 0.3092(3) 0.84750(15) 0.0327(9) Uani 1 1 d . . .
H52 H 0.4755 0.281 0.8176 0.039 Uiso 1 1 calc R A .
C53 C 0.5560(2) 0.3548(3) 0.84200(17) 0.0380(10) Uani 1 1 d . A .
H53 H 0.5717 0.3571 0.8084 0.046 Uiso 1 1 calc R . .
C54 C 0.5905(2) 0.3970(3) 0.88587(18) 0.0393(10) Uani 1 1 d . . .
H54 H 0.6295 0.4274 0.8819 0.047 Uiso 1 1 calc R A .
C55 C 0.5672(2) 0.3939(3) 0.93575(17) 0.0389(10) Uani 1 1 d . A .
H55 H 0.5905 0.4223 0.9654 0.047 Uiso 1 1 calc R . .
C56 C 0.50902(19) 0.3483(3) 0.94170(15) 0.0302(8) Uani 1 1 d . . .
H56 H 0.4934 0.3467 0.9753 0.036 Uiso 1 1 calc R A .
C61 C 0.25768(17) -0.0315(2) 0.70243(13) 0.0223(7) Uani 1 1 d . . .
C62 C 0.20296(17) -0.0741(3) 0.67650(14) 0.0234(7) Uani 1 1 d . . .
C63 C 0.19018(19) -0.1818(3) 0.68022(16) 0.0317(9) Uani 1 1 d . . .
H63 H 0.1534 -0.2093 0.6631 0.038 Uiso 1 1 calc R . .
C64 C 0.2320(2) -0.2477(3) 0.70932(17) 0.0359(9) Uani 1 1 d . . .
H64 H 0.2231 -0.3191 0.712 0.043 Uiso 1 1 calc R . .
C65 C 0.28677(19) -0.2073(3) 0.73426(15) 0.0318(9) Uani 1 1 d . . .
H65 H 0.3152 -0.2517 0.7534 0.038 Uiso 1 1 calc R . .
C66 C 0.29960(18) -0.1000(3) 0.73076(14) 0.0271(8) Uani 1 1 d . . .
H66 H 0.3368 -0.0735 0.7476 0.033 Uiso 1 1 calc R . .
C71 C 0.29780(17) 0.2915(3) 0.69754(13) 0.0229(7) Uani 1 1 d . . .
C72 C 0.25681(17) 0.3684(3) 0.67406(13) 0.0224(7) Uani 1 1 d . . .
C73 C 0.27592(19) 0.4741(3) 0.67346(14) 0.0294(8) Uani 1 1 d . . .
H73 H 0.2486 0.5247 0.658 0.035 Uiso 1 1 calc R . .
C74 C 0.3346(2) 0.5039(3) 0.69548(15) 0.0343(9) Uani 1 1 d . . .
H74 H 0.3463 0.5744 0.6953 0.041 Uiso 1 1 calc R . .
C75 C 0.3760(2) 0.4288(3) 0.71797(15) 0.0342(9) Uani 1 1 d . . .
H75 H 0.4158 0.4485 0.7325 0.041 Uiso 1 1 calc R . .
C76 C 0.35757(19) 0.3240(3) 0.71857(14) 0.0299(8) Uani 1 1 d . . .
H76 H 0.3857 0.2739 0.7334 0.036 Uiso 1 1 calc R . .
C81 C 0.07659(17) -0.0562(3) 0.62673(15) 0.0256(8) Uani 1 1 d . . .
C82 C 0.04685(19) -0.0823(3) 0.67265(16) 0.0303(8) Uani 1 1 d . . .
H82 H 0.0656 -0.065 0.7065 0.036 Uiso 1 1 calc R . .
C83 C -0.0102(2) -0.1337(3) 0.66798(18) 0.0373(10) Uani 1 1 d . . .
H83 H -0.0291 -0.1524 0.6988 0.045 Uiso 1 1 calc R . .
C84 C -0.0393(2) -0.1575(3) 0.6183(2) 0.0454(11) Uani 1 1 d . . .
H84 H -0.0778 -0.1923 0.6155 0.055 Uiso 1 1 calc R . .
C85 C -0.0113(2) -0.1297(4) 0.57269(19) 0.0476(11) Uani 1 1 d . . .
H85 H -0.0313 -0.1447 0.539 0.057 Uiso 1 1 calc R . .
C86 C 0.0468(2) -0.0794(3) 0.57665(17) 0.0368(9) Uani 1 1 d . . .
H86 H 0.0656 -0.0613 0.5457 0.044 Uiso 1 1 calc R . .
C91 C 0.18244(18) 0.0006(3) 0.56874(14) 0.0273(8) Uani 1 1 d . . .
C92 C 0.1675(2) 0.0779(3) 0.53057(15) 0.0350(9) Uani 1 1 d . . .
H92 H 0.1436 0.1356 0.5394 0.042 Uiso 1 1 calc R . .
C93 C 0.1876(2) 0.0702(3) 0.47914(16) 0.0419(11) Uani 1 1 d . . .
H93 H 0.177 0.1221 0.4537 0.05 Uiso 1 1 calc R . .
C94 C 0.2234(2) -0.0146(4) 0.46616(17) 0.0449(11) Uani 1 1 d . . .
H94 H 0.2365 -0.0207 0.4317 0.054 Uiso 1 1 calc R . .
C95 C 0.2399(2) -0.0909(4) 0.50421(19) 0.0484(12) Uani 1 1 d . . .
H95 H 0.2651 -0.1471 0.4956 0.058 Uiso 1 1 calc R . .
C96 C 0.2192(2) -0.0839(3) 0.55518(17) 0.0387(10) Uani 1 1 d . . .
H96 H 0.2299 -0.1361 0.5804 0.046 Uiso 1 1 calc R . .
C101 C 0.13116(17) 0.4471(3) 0.66858(14) 0.0240(7) Uani 1 1 d . . .
C102 C 0.11478(18) 0.4489(3) 0.72126(15) 0.0283(8) Uani 1 1 d . . .
H102 H 0.1267 0.3935 0.7442 0.034 Uiso 1 1 calc R . .
C103 C 0.0809(2) 0.5320(3) 0.73990(16) 0.0359(9) Uani 1 1 d . . .
H103 H 0.0712 0.5334 0.7755 0.043 Uiso 1 1 calc R . .
C104 C 0.0612(2) 0.6137(3) 0.70533(18) 0.0382(10) Uani 1 1 d . . .
H104 H 0.0375 0.6689 0.7175 0.046 Uiso 1 1 calc R . .
C105 C 0.0768(2) 0.6125(3) 0.65323(17) 0.0362(9) Uani 1 1 d . . .
H105 H 0.0635 0.6667 0.63 0.043 Uiso 1 1 calc R . .
C106 C 0.11257(19) 0.5304(3) 0.63492(15) 0.0311(9) Uani 1 1 d . . .
H106 H 0.1241 0.5314 0.5998 0.037 Uiso 1 1 calc R . .
C111 C 0.17430(17) 0.3524(3) 0.57450(14) 0.0232(7) Uani 1 1 d . . .
C112 C 0.22691(19) 0.3708(3) 0.54745(15) 0.0295(8) Uani 1 1 d . . .
H112 H 0.2661 0.3773 0.5664 0.035 Uiso 1 1 calc R . .
C113 C 0.2213(2) 0.3796(3) 0.49143(16) 0.0395(10) Uani 1 1 d . . .
H113 H 0.2567 0.3913 0.4731 0.047 Uiso 1 1 calc R . .
C114 C 0.1626(2) 0.3710(3) 0.46329(16) 0.0387(10) Uani 1 1 d . . .
H114 H 0.1589 0.3775 0.4261 0.046 Uiso 1 1 calc R . .
C115 C 0.1100(2) 0.3527(3) 0.49026(16) 0.0355(9) Uani 1 1 d . . .
H115 H 0.0708 0.3475 0.4712 0.043 Uiso 1 1 calc R . .
C116 C 0.11545(19) 0.3420(3) 0.54567(15) 0.0297(8) Uani 1 1 d . . .
H116 H 0.0801 0.328 0.5638 0.036 Uiso 1 1 calc R . .
C121 C 0.0735(2) 0.8009(4) 0.94499(19) 0.0485(11) Uani 1 1 d U . .
C122 C 0.0511(2) 0.8797(4) 0.9110(2) 0.0548(12) Uani 1 1 d U . .
H122 H 0.0584 0.9494 0.9212 0.066 Uiso 1 1 calc R . .
C123 C 0.0188(2) 0.8594(6) 0.8633(2) 0.0736(16) Uani 1 1 d U . .
H123 H 0.0051 0.9146 0.8407 0.088 Uiso 1 1 calc R . .
C124 C 0.0065(3) 0.7588(7) 0.8483(3) 0.085(2) Uani 1 1 d U . .
H124 H -0.0166 0.745 0.8158 0.101 Uiso 1 1 calc R . .
C125 C 0.0280(3) 0.6755(6) 0.8813(3) 0.089(2) Uani 1 1 d U . .
H125 H 0.0192 0.6063 0.8709 0.107 Uiso 1 1 calc R . .
C126 C 0.0632(3) 0.6971(4) 0.9304(2) 0.0686(16) Uani 1 1 d U . .
H126 H 0.0791 0.6426 0.9524 0.082 Uiso 1 1 calc R . .
C127 C 0.1107(4) 0.8277(5) 0.9974(2) 0.089(2) Uani 1 1 d . . .
H12A H 0.1404 0.7725 1.0067 0.133 Uiso 1 1 calc R . .
H12B H 0.0827 0.8347 1.0253 0.133 Uiso 1 1 calc R . .
H12C H 0.1327 0.8928 0.9936 0.133 Uiso 1 1 calc R . .

loop_
_atom_site_aniso_label
_atom_site_aniso_U_11
_atom_site_aniso_U_22
_atom_site_aniso_U_33
_atom_site_aniso_U_23
_atom_site_aniso_U_13
_atom_site_aniso_U_12
Hg1 0.02422(7) 0.01664(6) 0.02379(7) 0.00108(5) 0.00275(5) 0.00053(5)
Hg2 0.02359(7) 0.01810(6) 0.02398(7) -0.00086(5) 0.00265(5) 0.00017(5)
Cu1 0.0260(2) 0.01865(19) 0.0273(2) -0.00125(16) 0.00048(18) 0.00053(17)
Cu2 0.0248(2) 0.01644(19) 0.0286(2) -0.00019(16) 0.00518(18) 0.00004(16)
Br1 0.0534(3) 0.0328(2) 0.0323(2) -0.00273(16) 0.01106(19) -0.00836(18)
Br2 0.0362(2) 0.02629(17) 0.02843(18) 0.00132(14) 0.00636(16) 0.00132(15)
P1 0.0321(6) 0.0177(4) 0.0222(4) -0.0003(3) 0.0001(4) 0.0037(4)
P2 0.0258(5) 0.0182(4) 0.0212(4) -0.0002(3) 0.0002(4) -0.0010(3)
P3 0.0236(5) 0.0179(4) 0.0253(4) -0.0016(3) 0.0023(4) -0.0001(3)
P4 0.0249(5) 0.0175(4) 0.0227(4) 0.0017(3) 0.0039(4) 0.0003(3)
C1 0.026(2) 0.0151(15) 0.0294(18) 0.0012(13) 0.0106(15) 0.0016(13)
C2 0.030(2) 0.0193(16) 0.0261(17) 0.0026(14) 0.0099(15) 0.0008(14)
C3 0.030(2) 0.0195(17) 0.046(2) 0.0044(16) 0.0107(18) 0.0032(15)
C4 0.035(2) 0.0181(17) 0.064(3) 0.0035(18) 0.014(2) -0.0029(16)
C5 0.023(2) 0.030(2) 0.065(3) 0.0005(19) 0.007(2) -0.0038(16)
C6 0.028(2) 0.0238(18) 0.050(2) 0.0027(17) 0.0084(19) 0.0019(15)
C11 0.031(2) 0.0175(15) 0.0200(16) 0.0009(13) 0.0003(15) 0.0007(14)
C12 0.028(2) 0.0201(16) 0.0177(16) -0.0020(13) 0.0012(14) -0.0008(14)
C13 0.034(2) 0.0195(16) 0.0281(19) 0.0011(14) 0.0011(16) -0.0037(15)
C14 0.047(3) 0.0171(16) 0.0284(19) 0.0018(14) 0.0016(18) 0.0001(16)
C15 0.041(2) 0.0233(18) 0.0286(19) 0.0004(15) -0.0037(17) 0.0069(16)
C16 0.034(2) 0.0219(17) 0.0277(19) 0.0000(14) -0.0046(16) 0.0021(15)
C21 0.028(2) 0.0178(16) 0.0288(18) -0.0024(14) -0.0042(15) 0.0008(14)
C22 0.034(2) 0.0290(19) 0.032(2) 0.0013(16) 0.0035(17) 0.0095(16)
C23 0.049(3) 0.038(2) 0.043(2) -0.0079(19) 0.013(2) 0.012(2)
C24 0.033(2) 0.030(2) 0.059(3) -0.0126(19) -0.002(2) 0.0080(17)
C25 0.039(2) 0.0186(17) 0.052(3) -0.0005(17) -0.008(2) 0.0034(16)
C26 0.035(2) 0.0232(18) 0.033(2) -0.0013(15) -0.0039(17) 0.0035(15)
C31A 0.036(6) 0.012(4) 0.018(4) 0.000(3) 0.000(3) 0.005(4)
C32A 0.039(6) 0.037(5) 0.026(5) -0.007(4) 0.003(4) 0.002(4)
C33A 0.065(7) 0.064(6) 0.015(5) -0.005(4) 0.011(4) 0.020(5)
C34A 0.085(8) 0.051(6) 0.019(5) -0.005(4) 0.003(5) 0.030(5)
C35A 0.061(6) 0.038(5) 0.027(4) -0.006(3) -0.008(4) 0.014(4)
C36A 0.028(5) 0.035(4) 0.024(4) -0.001(3) -0.003(3) 0.011(4)
C31B 0.065(14) 0.018(7) 0.027(8) 0.000(5) 0.004(8) -0.002(9)
C32B 0.086(13) 0.028(7) 0.024(7) -0.006(5) 0.005(7) 0.000(8)
C33B 0.128(16) 0.054(9) 0.035(7) 0.001(6) 0.002(10) 0.021(10)
C34B 0.148(19) 0.062(10) 0.014(7) -0.004(7) 0.001(10) 0.036(12)
C35B 0.138(19) 0.044(10) 0.028(9) -0.016(8) -0.034(12) 0.053(12)
C36B 0.069(13) 0.027(7) 0.038(8) -0.009(6) 0.004(8) 0.021(8)
C41 0.0209(19) 0.0253(17) 0.0233(17) -0.0025(14) 0.0019(14) -0.0028(14)
C42 0.041(3) 0.0295(19) 0.0285(19) -0.0009(15) 0.0008(17) 0.0060(17)
C43 0.045(3) 0.045(2) 0.027(2) 0.0081(18) -0.0014(19) -0.001(2)
C44 0.035(2) 0.049(2) 0.0241(19) -0.0039(17) 0.0070(17) -0.0105(19)
C45 0.043(3) 0.040(2) 0.036(2) -0.0060(18) 0.0122(19) 0.0030(19)
C46 0.037(2) 0.033(2) 0.031(2) 0.0021(16) 0.0086(17) 0.0044(17)
C51 0.028(2) 0.0191(16) 0.0301(19) 0.0005(14) 0.0007(16) -0.0001(14)
C52 0.041(3) 0.0302(19) 0.0270(19) 0.0000(15) 0.0026(17) -0.0061(17)
C53 0.038(3) 0.039(2) 0.038(2) 0.0016(18) 0.0129(19) -0.0080(18)
C54 0.025(2) 0.037(2) 0.056(3) 0.0059(19) 0.0046(19) -0.0054(17)
C55 0.036(2) 0.037(2) 0.042(2) 0.0003(18) -0.0079(19) -0.0067(18)
C56 0.031(2) 0.0288(18) 0.0306(19) -0.0003(15) 0.0003(16) -0.0017(16)
C61 0.025(2) 0.0180(15) 0.0240(17) -0.0018(13) 0.0061(15) 0.0013(13)
C62 0.026(2) 0.0174(15) 0.0272(18) -0.0018(13) 0.0036(15) 0.0015(13)
C63 0.032(2) 0.0199(17) 0.044(2) -0.0022(16) 0.0023(18) -0.0031(15)
C64 0.038(3) 0.0202(18) 0.049(2) 0.0025(17) 0.004(2) 0.0024(16)
C65 0.033(2) 0.0255(18) 0.037(2) 0.0041(16) 0.0005(17) 0.0091(16)
C66 0.026(2) 0.0258(18) 0.0292(19) -0.0004(15) 0.0007(15) 0.0029(15)
C71 0.027(2) 0.0209(16) 0.0216(17) -0.0024(13) 0.0065(15) -0.0021(14)
C72 0.030(2) 0.0204(16) 0.0178(16) 0.0013(13) 0.0050(14) -0.0032(14)
C73 0.038(2) 0.0214(17) 0.0282(19) 0.0029(14) 0.0017(17) -0.0024(15)
C74 0.047(3) 0.0271(19) 0.029(2) 0.0039(15) 0.0028(18) -0.0114(17)
C75 0.036(2) 0.034(2) 0.032(2) -0.0013(16) -0.0001(17) -0.0128(17)
C76 0.032(2) 0.0294(19) 0.0280(19) -0.0002(15) 0.0019(16) 0.0000(16)
C81 0.025(2) 0.0171(16) 0.034(2) -0.0021(14) 0.0030(16) 0.0021(14)
C82 0.032(2) 0.0220(17) 0.038(2) -0.0006(15) 0.0046(17) 0.0026(15)
C83 0.032(2) 0.0258(19) 0.056(3) 0.0017(18) 0.015(2) 0.0011(16)
C84 0.025(2) 0.041(2) 0.070(3) -0.005(2) 0.003(2) -0.0087(18)
C85 0.033(3) 0.059(3) 0.048(3) -0.006(2) -0.009(2) -0.014(2)
C86 0.031(2) 0.043(2) 0.037(2) -0.0021(18) 0.0024(18) -0.0071(18)
C91 0.029(2) 0.0240(17) 0.0297(19) -0.0053(14) 0.0042(16) -0.0056(15)
C92 0.041(3) 0.033(2) 0.031(2) -0.0007(16) 0.0050(18) 0.0004(17)
C93 0.053(3) 0.045(2) 0.028(2) 0.0021(18) 0.005(2) -0.011(2)
C94 0.056(3) 0.051(3) 0.030(2) -0.015(2) 0.017(2) -0.018(2)
C95 0.057(3) 0.044(2) 0.047(3) -0.013(2) 0.026(2) 0.000(2)
C96 0.048(3) 0.031(2) 0.039(2) -0.0043(17) 0.014(2) -0.0001(18)
C101 0.024(2) 0.0192(16) 0.0292(18) 0.0004(14) 0.0018(15) 0.0001(14)
C102 0.035(2) 0.0207(17) 0.0301(19) 0.0013(14) 0.0066(16) 0.0027(15)
C103 0.047(3) 0.0288(19) 0.034(2) 0.0009(16) 0.0154(19) 0.0052(18)
C104 0.042(3) 0.0211(18) 0.054(3) 0.0007(17) 0.014(2) 0.0060(17)
C105 0.039(2) 0.0217(18) 0.048(2) 0.0083(17) 0.0053(19) 0.0063(16)
C106 0.040(2) 0.0235(18) 0.031(2) 0.0042(15) 0.0073(17) 0.0016(16)
C111 0.027(2) 0.0184(15) 0.0244(17) 0.0015(13) 0.0014(14) 0.0011(14)
C112 0.027(2) 0.0319(19) 0.0298(19) -0.0010(15) 0.0033(16) 0.0004(16)
C113 0.039(3) 0.054(3) 0.028(2) 0.0010(18) 0.0125(18) 0.000(2)
C114 0.047(3) 0.043(2) 0.0250(19) 0.0011(17) -0.0003(18) 0.000(2)
C115 0.035(2) 0.036(2) 0.034(2) 0.0022(17) -0.0057(18) -0.0008(17)
C116 0.028(2) 0.0283(18) 0.032(2) 0.0019(15) 0.0014(16) 0.0001(15)
C121 0.051(3) 0.051(3) 0.046(3) -0.012(2) 0.014(2) -0.011(2)
C122 0.049(3) 0.057(3) 0.060(3) -0.011(2) 0.013(2) 0.008(2)
C123 0.029(3) 0.122(5) 0.070(4) -0.016(3) 0.005(2) 0.012(3)
C124 0.033(3) 0.159(6) 0.063(4) -0.036(4) 0.017(3) -0.036(4)
C125 0.090(5) 0.090(4) 0.096(4) -0.053(3) 0.058(4) -0.067(4)
C126 0.098(5) 0.049(3) 0.064(3) -0.010(2) 0.036(3) -0.026(3)
C127 0.112(6) 0.092(5) 0.059(4) -0.011(3) -0.007(4) -0.017(4)

loop_
_atom_type_symbol
_atom_type_description
_atom_type_scat_dispersion_real
_atom_type_scat_dispersion_imag
_atom_type_scat_source
C C 0.0033 0.0016 'International Tables Vol C Tables 4.2.6.8 and 6.1.1.4'
H H 0 0 'International Tables Vol C Tables 4.2.6.8 and 6.1.1.4'
Br Br -0.2901 2.4595 'International Tables Vol C Tables 4.2.6.8 and 6.1.1.4'
Cu Cu 0.3201 1.2651 'International Tables Vol C Tables 4.2.6.8 and 6.1.1.4'
Hg Hg -2.3894 9.2266 'International Tables Vol C Tables 4.2.6.8 and 6.1.1.4'
P P 0.1023 0.0942 'International Tables Vol C Tables 4.2.6.8 and 6.1.1.4'

loop_
_geom_angle_atom_site_label_1
_geom_angle_atom_site_label_2
_geom_angle_atom_site_label_3
_geom_angle
C1 Hg1 C11 178.24(13)
C1 Hg1 Cu1 90.66(10)
C11 Hg1 Cu1 90.25(10)
C71 Hg2 C61 177.94(13)
C71 Hg2 Cu2 90.31(10)
C61 Hg2 Cu2 90.36(10)
P1 Cu1 P2 133.95(4)
P1 Cu1 Br1 116.57(3)
P2 Cu1 Br1 109.33(3)
P1 Cu1 Hg1 85.87(3)
P2 Cu1 Hg1 83.26(3)
Br1 Cu1 Hg1 99.345(19)
P4 Cu2 P3 132.15(4)
P4 Cu2 Br2 117.61(3)
P3 Cu2 Br2 109.42(3)
P4 Cu2 Hg2 87.07(3)
P3 Cu2 Hg2 81.27(3)
Br2 Cu2 Hg2 93.973(17)
C31A P1 C2 109.6(4)
C31A P1 C21 101.3(5)
C2 P1 C21 103.64(16)
C31A P1 C31B 12.9(7)
C2 P1 C31B 96.7(6)
C21 P1 C31B 104.5(8)
C31A P1 Cu1 113.2(4)
C2 P1 Cu1 113.12(11)
C21 P1 Cu1 115.06(12)
C31B P1 Cu1 121.0(7)
C12 P2 C41 104.03(16)
C12 P2 C51 104.51(16)
C41 P2 C51 103.28(16)
C12 P2 Cu1 111.07(11)
C41 P2 Cu1 118.63(11)
C51 P2 Cu1 113.92(12)
C62 P3 C81 104.46(16)
C62 P3 C91 102.71(17)
C81 P3 C91 103.59(17)
C62 P3 Cu2 110.71(11)
C81 P3 Cu2 114.14(11)
C91 P3 Cu2 119.62(12)
C72 P4 C101 102.88(16)
C72 P4 C111 106.47(16)
C101 P4 C111 102.44(16)
C72 P4 Cu2 112.98(11)
C101 P4 Cu2 116.69(12)
C111 P4 Cu2 114.08(11)
C6 C1 C2 117.9(3)
C6 C1 Hg1 118.6(3)
C2 C1 Hg1 123.6(3)
C3 C2 C1 120.2(3)
C3 C2 P1 118.7(3)
C1 C2 P1 121.1(3)
C4 C3 C2 120.5(4)
C4 C3 H3 119.7
C2 C3 H3 119.7
C3 C4 C5 119.9(3)
C3 C4 H4 120.1
C5 C4 H4 120.1
C4 C5 C6 120.0(4)
C4 C5 H5 120
C6 C5 H5 120
C5 C6 C1 121.5(4)
C5 C6 H6 119.3
C1 C6 H6 119.3
C12 C11 C16 118.2(3)
C12 C11 Hg1 122.8(2)
C16 C11 Hg1 118.9(3)
C13 C12 C11 120.5(3)
C13 C12 P2 120.3(3)
C11 C12 P2 119.1(2)
C14 C13 C12 120.5(4)
C14 C13 H13 119.8
C12 C13 H13 119.8
C13 C14 C15 119.7(3)
C13 C14 H14 120.2
C15 C14 H14 120.2
C14 C15 C16 120.1(3)
C14 C15 H15 119.9
C16 C15 H15 119.9
C15 C16 C11 121.0(4)
C15 C16 H16 119.5
C11 C16 H16 119.5
C22 C21 C26 119.1(3)
C22 C21 P1 117.7(3)
C26 C21 P1 123.1(3)
C21 C22 C23 120.7(4)
C21 C22 H22 119.7
C23 C22 H22 119.7
C24 C23 C22 119.7(4)
C24 C23 H23 120.2
C22 C23 H23 120.2
C23 C24 C25 120.0(4)
C23 C24 H24 120
C25 C24 H24 120
C24 C25 C26 120.2(4)
C24 C25 H25 119.9
C26 C25 H25 119.9
C25 C26 C21 120.3(4)
C25 C26 H26 119.8
C21 C26 H26 119.8
C32A C31A C36A 119.3(8)
C32A C31A P1 122.8(8)
C36A C31A P1 117.9(8)
C31A C32A C33A 120.4(8)
C31A C32A H32A 119.8
C33A C32A H32A 119.8
C34A C33A C32A 120.3(8)
C34A C33A H33A 119.8
C32A C33A H33A 119.8
C33A C34A C35A 120.2(8)
C33A C34A H34A 119.9
C35A C34A H34A 119.9
C34A C35A C36A 119.0(8)
C34A C35A H35A 120.5
C36A C35A H35A 120.5
C31A C36A C35A 120.8(8)
C31A C36A H36A 119.6
C35A C36A H36A 119.6
C32B C31B C36B 119.8(12)
C32B C31B P1 123.9(12)
C36B C31B P1 116.2(12)
C31B C32B C33B 120.4(11)
C31B C32B H32B 119.8
C33B C32B H32B 119.8
C34B C33B C32B 118.9(12)
C34B C33B H33B 120.6
C32B C33B H33B 120.6
C33B C34B C35B 121.6(11)
C33B C34B H34B 119.2
C35B C34B H34B 119.2
C34B C35B C36B 119.0(11)
C34B C35B H35B 120.5
C36B C35B H35B 120.5
C31B C36B C35B 120.1(12)
C31B C36B H36B 119.9
C35B C36B H36B 119.9
C42 C41 C46 118.8(3)
C42 C41 P2 118.3(3)
C46 C41 P2 122.9(3)
C41 C42 C43 120.9(4)
C41 C42 H42 119.6
C43 C42 H42 119.6
C44 C43 C42 119.6(4)
C44 C43 H43 120.2
C42 C43 H43 120.2
C45 C44 C43 119.9(4)
C45 C44 H44 120
C43 C44 H44 120
C44 C45 C46 120.4(4)
C44 C45 H45 119.8
C46 C45 H45 119.8
C45 C46 C41 120.3(4)
C45 C46 H46 119.9
C41 C46 H46 119.9
C56 C51 C52 118.7(4)
C56 C51 P2 123.3(3)
C52 C51 P2 118.0(3)
C53 C52 C51 120.5(4)
C53 C52 H52 119.7
C51 C52 H52 119.7
C54 C53 C52 120.5(4)
C54 C53 H53 119.7
C52 C53 H53 119.7
C53 C54 C55 119.8(4)
C53 C54 H54 120.1
C55 C54 H54 120.1
C54 C55 C56 120.1(4)
C54 C55 H55 119.9
C56 C55 H55 119.9
C51 C56 C55 120.3(4)
C51 C56 H56 119.8
C55 C56 H56 119.8
C62 C61 C66 118.0(3)
C62 C61 Hg2 122.0(2)
C66 C61 Hg2 119.9(3)
C61 C62 C63 120.5(3)
C61 C62 P3 117.9(2)
C63 C62 P3 121.5(3)
C64 C63 C62 120.3(4)
C64 C63 H63 119.9
C62 C63 H63 119.9
C65 C64 C63 119.9(4)
C65 C64 H64 120
C63 C64 H64 120
C64 C65 C66 120.0(3)
C64 C65 H65 120
C66 C65 H65 120
C65 C66 C61 121.3(4)
C65 C66 H66 119.4
C61 C66 H66 119.4
C76 C71 C72 117.9(3)
C76 C71 Hg2 117.5(3)
C72 C71 Hg2 124.6(3)
C73 C72 C71 119.8(3)
C73 C72 P4 118.9(3)
C71 C72 P4 121.2(2)
C74 C73 C72 121.0(4)
C74 C73 H73 119.5
C72 C73 H73 119.5
C73 C74 C75 120.0(3)
C73 C74 H74 120
C75 C74 H74 120
C74 C75 C76 119.4(4)
C74 C75 H75 120.3
C76 C75 H75 120.3
C75 C76 C71 121.9(4)
C75 C76 H76 119
C71 C76 H76 119
C86 C81 C82 118.9(4)
C86 C81 P3 122.3(3)
C82 C81 P3 118.7(3)
C83 C82 C81 120.2(4)
C83 C82 H82 119.9
C81 C82 H82 119.9
C84 C83 C82 120.7(4)
C84 C83 H83 119.6
C82 C83 H83 119.6
C83 C84 C85 119.6(4)
C83 C84 H84 120.2
C85 C84 H84 120.2
C84 C85 C86 120.4(4)
C84 C85 H85 119.8
C86 C85 H85 119.8
C81 C86 C85 120.1(4)
C81 C86 H86 120
C85 C86 H86 120
C92 C91 C96 118.8(4)
C92 C91 P3 118.6(3)
C96 C91 P3 122.6(3)
C91 C92 C93 120.8(4)
C91 C92 H92 119.6
C93 C92 H92 119.6
C94 C93 C92 119.6(4)
C94 C93 H93 120.2
C92 C93 H93 120.2
C93 C94 C95 120.1(4)
C93 C94 H94 119.9
C95 C94 H94 119.9
C94 C95 C96 120.3(4)
C94 C95 H95 119.9
C96 C95 H95 119.9
C95 C96 C91 120.3(4)
C95 C96 H96 119.8
C91 C96 H96 119.8
C106 C101 C102 118.6(3)
C106 C101 P4 123.6(3)
C102 C101 P4 117.8(3)
C103 C102 C101 120.8(3)
C103 C102 H102 119.6
C101 C102 H102 119.6
C102 C103 C104 120.0(4)
C102 C103 H103 120
C104 C103 H103 120
C105 C104 C103 119.7(4)
C105 C104 H104 120.2
C103 C104 H104 120.2
C104 C105 C106 120.3(4)
C104 C105 H105 119.8
C106 C105 H105 119.8
C101 C106 C105 120.6(4)
C101 C106 H106 119.7
C105 C106 H106 119.7
C112 C111 C116 119.8(3)
C112 C111 P4 123.2(3)
C116 C111 P4 116.9(3)
C111 C112 C113 119.9(4)
C111 C112 H112 120.1
C113 C112 H112 120.1
C114 C113 C112 119.9(4)
C114 C113 H113 120.1
C112 C113 H113 120.1
C115 C114 C113 120.3(4)
C115 C114 H114 119.8
C113 C114 H114 119.8
C114 C115 C116 120.0(4)
C114 C115 H115 120
C116 C115 H115 120
C115 C116 C111 120.0(4)
C115 C116 H116 120
C111 C116 H116 120
C122 C121 C126 119.6(5)
C122 C121 C127 120.1(5)
C126 C121 C127 120.3(5)
C123 C122 C121 122.1(5)
C123 C122 H122 119
C121 C122 H122 119
C124 C123 C122 119.8(7)
C124 C123 H123 120.1
C122 C123 H123 120.1
C123 C124 C125 120.5(6)
C123 C124 H124 119.7
C125 C124 H124 119.7
C124 C125 C126 119.4(5)
C124 C125 H125 120.3
C126 C125 H125 120.3
C121 C126 C125 118.5(6)
C121 C126 H126 120.8
C125 C126 H126 120.8
C121 C127 H12A 109.5
C121 C127 H12B 109.5
H12A C127 H12B 109.5
C121 C127 H12C 109.5
H12A C127 H12C 109.5
H12B C127 H12C 109.5

loop_
_geom_bond_atom_site_label_1
_geom_bond_atom_site_label_2
_geom_bond_distance
Hg1 C1 2.095(3)
Hg1 C11 2.100(3)
Hg1 Cu1 2.8656(5)
Hg2 C71 2.096(3)
Hg2 C61 2.098(3)
Hg2 Cu2 2.8619(5)
Cu1 P1 2.2459(10)
Cu1 P2 2.2584(9)
Cu1 Br1 2.3751(6)
Cu2 P4 2.2499(9)
Cu2 P3 2.2682(9)
Cu2 Br2 2.3903(5)
P1 C31A 1.805(10)
P1 C2 1.820(4)
P1 C21 1.832(4)
P1 C31B 1.867(16)
P2 C12 1.813(4)
P2 C41 1.824(3)
P2 C51 1.831(4)
P3 C62 1.819(4)
P3 C81 1.831(4)
P3 C91 1.832(4)
P4 C72 1.823(4)
P4 C101 1.832(3)
P4 C111 1.837(3)
C1 C6 1.396(5)
C1 C2 1.407(5)
C2 C3 1.404(5)
C3 C4 1.378(6)
C3 H3 0.93
C4 C5 1.382(6)
C4 H4 0.93
C5 C6 1.390(5)
C5 H5 0.93
C6 H6 0.93
C11 C12 1.401(5)
C11 C16 1.402(5)
C12 C13 1.401(5)
C13 C14 1.382(5)
C13 H13 0.93
C14 C15 1.390(5)
C14 H14 0.93
C15 C16 1.394(5)
C15 H15 0.93
C16 H16 0.93
C21 C22 1.383(5)
C21 C26 1.388(5)
C22 C23 1.396(5)
C22 H22 0.93
C23 C24 1.381(6)
C23 H23 0.93
C24 C25 1.382(6)
C24 H24 0.93
C25 C26 1.387(5)
C25 H25 0.93
C26 H26 0.93
C31A C32A 1.384(11)
C31A C36A 1.391(11)
C32A C33A 1.395(10)
C32A H32A 0.93
C33A C34A 1.383(12)
C33A H33A 0.93
C34A C35A 1.390(12)
C34A H34A 0.93
C35A C36A 1.407(11)
C35A H35A 0.93
C36A H36A 0.93
C31B C32B 1.388(15)
C31B C36B 1.393(14)
C32B C33B 1.407(13)
C32B H32B 0.93
C33B C34B 1.385(14)
C33B H33B 0.93
C34B C35B 1.386(15)
C34B H34B 0.93
C35B C36B 1.406(14)
C35B H35B 0.93
C36B H36B 0.93
C41 C42 1.381(5)
C41 C46 1.385(5)
C42 C43 1.385(5)
C42 H42 0.93
C43 C44 1.376(6)
C43 H43 0.93
C44 C45 1.374(6)
C44 H44 0.93
C45 C46 1.380(5)
C45 H45 0.93
C46 H46 0.93
C51 C56 1.390(5)
C51 C52 1.395(5)
C52 C53 1.379(6)
C52 H52 0.93
C53 C54 1.376(6)
C53 H53 0.93
C54 C55 1.380(6)
C54 H54 0.93
C55 C56 1.392(6)
C55 H55 0.93
C56 H56 0.93
C61 C62 1.397(5)
C61 C66 1.398(5)
C62 C63 1.400(5)
C63 C64 1.385(5)
C63 H63 0.93
C64 C65 1.378(6)
C64 H64 0.93
C65 C66 1.394(5)
C65 H65 0.93
C66 H66 0.93
C71 C76 1.402(5)
C71 C72 1.407(5)
C72 C73 1.403(5)
C73 C74 1.379(5)
C73 H73 0.93
C74 C75 1.388(6)
C74 H74 0.93
C75 C76 1.389(5)
C75 H75 0.93
C76 H76 0.93
C81 C86 1.387(5)
C81 C82 1.397(5)
C82 C83 1.379(5)
C82 H82 0.93
C83 C84 1.375(6)
C83 H83 0.93
C84 C85 1.376(7)
C84 H84 0.93
C85 C86 1.393(6)
C85 H85 0.93
C86 H86 0.93
C91 C92 1.387(5)
C91 C96 1.389(5)
C92 C93 1.392(5)
C92 H92 0.93
C93 C94 1.375(6)
C93 H93 0.93
C94 C95 1.381(7)
C94 H94 0.93
C95 C96 1.386(6)
C95 H95 0.93
C96 H96 0.93
C101 C106 1.388(5)
C101 C102 1.389(5)
C102 C103 1.384(5)
C102 H102 0.93
C103 C104 1.392(5)
C103 H103 0.93
C104 C105 1.370(6)
C104 H104 0.93
C105 C106 1.392(5)
C105 H105 0.93
C106 H106 0.93
C111 C112 1.379(5)
C111 C116 1.402(5)
C112 C113 1.398(5)
C112 H112 0.93
C113 C114 1.388(6)
C113 H113 0.93
C114 C115 1.379(6)
C114 H114 0.93
C115 C116 1.385(5)
C115 H115 0.93
C116 H116 0.93
C121 C122 1.372(7)
C121 C126 1.380(7)
C121 C127 1.513(7)
C122 C123 1.352(7)
C122 H122 0.93
C123 C124 1.351(9)
C123 H123 0.93
C124 C125 1.394(10)
C124 H124 0.93
C125 C126 1.411(9)
C125 H125 0.93
C126 H126 0.93
C127 H12A 0.96
C127 H12B 0.96
C127 H12C 0.96
